data_1562249
loop_
_publ_author_name
'Chen, Mao-Long'
'Shi, Yan-Ru'
'Yang, Yu-Chen'
'Zhou, Zhao-Hui'

_publ_section_title
;
 Acidic 1,3-propanediaminetetraacetato lanthanides with luminescent and
 catalytic ester hydrolysis properties
;
_journal_name_full 'Journal of Solid State Chemistry'
_journal_page_first 265
_journal_page_last 273
_journal_paper_doi 10.1016/j.jssc.2014.07.037
_journal_volume 219
_journal_year 2014
_chemical_formula_moiety 'C11 H27 N2 O13 Sm, 2(Cl), 2(H2 O), O'
_chemical_formula_sum 'C11 H33 Cl2 N2 O16 Sm'
_chemical_formula_weight 670.64
_space_group_crystal_system monoclinic
_space_group_IT_number 14
_space_group_name_Hall '-P 2yn'
_space_group_name_H-M_alt 'P 1 21/n 1'
_atom_sites_solution_hydrogens geom
_atom_sites_solution_primary direct
_atom_sites_solution_secondary difmap
_cell_angle_alpha 90.00
_cell_angle_beta 91.077(2)
_cell_angle_gamma 90.00
_cell_formula_units_Z 4
_cell_length_a 10.0628(2)
_cell_length_b 23.3496(5)
_cell_length_c 10.0705(3)
_cell_measurement_temperature 173(2)
_cell_volume 2365.77(10)
_computing_molecular_graphics
;
O. V. Dolomanov, L. J. Bourhis, R. J. Gildea, J. A. K. Howard and H. Puschmann,
OLEX2: a complete structure solution, refinement and analysis program.
J. Appl. Cryst. (2009). 42, 339-341.
;
_computing_publication_material
;
O. V. Dolomanov, L. J. Bourhis, R. J. Gildea, J. A. K. Howard and H. Puschmann,
OLEX2: a complete structure solution, refinement and analysis program.
J. Appl. Cryst. (2009). 42, 339-341.
;
_computing_structure_refinement
;
XL, G.M. Sheldrick, Acta Cryst.
(2008). A64, 112-122
;
_computing_structure_solution 'SHELXS-97 (Sheldrick, 1990)'
_diffrn_ambient_temperature 173.15
_diffrn_measured_fraction_theta_full 0.986
_diffrn_measured_fraction_theta_max 0.986
_diffrn_radiation_monochromator graphite
_diffrn_radiation_type 'MO K\a'
_diffrn_radiation_wavelength 0.71073
_diffrn_reflns_av_R_equivalents 0.0331
_diffrn_reflns_av_unetI/netI 0.0298
_diffrn_reflns_limit_h_max 12
_diffrn_reflns_limit_h_min -12
_diffrn_reflns_limit_k_max 28
_diffrn_reflns_limit_k_min -29
_diffrn_reflns_limit_l_max 12
_diffrn_reflns_limit_l_min -12
_diffrn_reflns_number 19361
_diffrn_reflns_theta_full 27.00
_diffrn_reflns_theta_max 27.00
_diffrn_reflns_theta_min 3.02
_diffrn_source 'fine-focus sealed tube'
_diffrn_source_current n/a
_diffrn_source_voltage n/a
_exptl_absorpt_coefficient_mu 2.783
_exptl_absorpt_correction_T_max 0.6060
_exptl_absorpt_correction_T_min 0.4425
_exptl_absorpt_correction_type multi-scan
_exptl_absorpt_process_details
;
CrysAlisPro, Agilent Technologies,
Version 1.171.36.24 (release 03-12-2012 CrysAlis171 .NET)
(compiled Dec  3 2012,18:21:49)
Empirical absorption correction using spherical harmonics,
 implemented in SCALE3 ABSPACK scaling algorithm.
;
_exptl_crystal_density_diffrn 1.883
_exptl_crystal_density_method 'not measured'
_exptl_crystal_F_000 1348
_exptl_crystal_size_max 0.35
_exptl_crystal_size_mid 0.25
_exptl_crystal_size_min 0.20
_refine_diff_density_max 1.484
_refine_diff_density_min -1.565
_refine_diff_density_rms 0.122
_refine_ls_extinction_method none
_refine_ls_goodness_of_fit_ref 1.177
_refine_ls_hydrogen_treatment mixed
_refine_ls_matrix_type full
_refine_ls_number_parameters 309
_refine_ls_number_reflns 5094
_refine_ls_number_restraints 15
_refine_ls_restrained_S_all 1.182
_refine_ls_R_factor_all 0.0373
_refine_ls_R_factor_gt 0.0346
_refine_ls_shift/su_max 0.002
_refine_ls_shift/su_mean 0.000
_refine_ls_structure_factor_coef Fsqd
_refine_ls_weighting_details 'calc w=1/[\s^2^(Fo^2^)+(0.0123P)^2^+11.7622P] where P=(Fo^2^+2Fc^2^)/3'
_refine_ls_weighting_scheme calc
_refine_ls_wR_factor_gt 0.0734
_refine_ls_wR_factor_ref 0.0744
_reflns_number_gt 4818
_reflns_number_total 5094
_reflns_threshold_expression >2sigma(I)
_cod_data_source_file JSSC-2014-219-265.cif
_cod_data_source_block 5
_cod_database_code 1562249

loop_
_space_group_symop_id
_space_group_symop_operation_xyz
1 'x, y, z'
2 '-x+1/2, y+1/2, -z+1/2'
3 '-x, -y, -z'
4 'x-1/2, -y-1/2, z-1/2'

loop_
_atom_site_label
_atom_site_type_symbol
_atom_site_fract_x
_atom_site_fract_y
_atom_site_fract_z
_atom_site_U_iso_or_equiv
_atom_site_adp_type
_atom_site_occupancy
_atom_site_symmetry_multiplicity
_atom_site_calc_flag
_atom_site_refinement_flags
_atom_site_disorder_assembly
_atom_site_disorder_group
Sm1 Sm 0.936421(19) 0.294841(8) 0.65684(2) 0.00976(7) Uani 1 1 d . . .
Cl1 Cl 1.22593(10) 0.13214(5) 0.71026(11) 0.0200(2) Uani 1 1 d . . .
Cl2 Cl 0.77164(12) 0.04481(5) 1.18140(13) 0.0279(3) Uani 1 1 d . . .
C1 C 0.5732(4) 0.15886(17) 0.6421(4) 0.0138(8) Uani 1 1 d . . .
H1A H 0.5400 0.1435 0.7269 0.017 Uiso 1 1 calc R . .
H1B H 0.4953 0.1654 0.5826 0.017 Uiso 1 1 calc R . .
C2 C 0.6406(4) 0.21633(17) 0.6695(4) 0.0115(8) Uani 1 1 d . . .
C3 C 0.5787(4) 0.07113(18) 0.5062(4) 0.0168(9) Uani 1 1 d . . .
H3A H 0.5118 0.0553 0.5670 0.020 Uiso 1 1 calc R . .
H3B H 0.6378 0.0393 0.4805 0.020 Uiso 1 1 calc R . .
C4 C 0.5074(4) 0.09283(18) 0.3829(4) 0.0142(8) Uani 1 1 d . . .
C5 C 0.9597(4) 0.15877(17) 1.0218(4) 0.0117(8) Uani 1 1 d . . .
H5A H 1.0211 0.1665 1.0976 0.014 Uiso 1 1 calc R . .
H5B H 0.8765 0.1431 1.0583 0.014 Uiso 1 1 calc R . .
C6 C 0.9278(4) 0.21531(17) 0.9525(4) 0.0115(8) Uani 1 1 d . . .
C7 C 1.0942(4) 0.06987(17) 1.0155(4) 0.0131(8) Uani 1 1 d . . .
H7A H 1.1177 0.0379 0.9559 0.016 Uiso 1 1 calc R . .
H7B H 1.0336 0.0545 1.0831 0.016 Uiso 1 1 calc R . .
C8 C 1.2202(4) 0.09068(18) 1.0855(4) 0.0141(8) Uani 1 1 d . . .
C9 C 0.7428(4) 0.08189(17) 0.6802(4) 0.0156(8) Uani 1 1 d . . .
H9A H 0.7985 0.0540 0.6326 0.019 Uiso 1 1 calc R . .
H9B H 0.6831 0.0601 0.7386 0.019 Uiso 1 1 calc R . .
C10 C 0.8321(4) 0.12002(17) 0.7653(4) 0.0135(8) Uani 1 1 d . . .
H10A H 0.8878 0.1444 0.7082 0.016 Uiso 1 1 calc R . .
H10B H 0.7777 0.1452 0.8217 0.016 Uiso 1 1 calc R . .
C11 C 0.9192(4) 0.08165(17) 0.8513(4) 0.0131(8) Uani 1 1 d . . .
H11A H 0.9665 0.0544 0.7935 0.016 Uiso 1 1 calc R . .
H11B H 0.8620 0.0590 0.9106 0.016 Uiso 1 1 calc R . .
N1 N 0.6600(3) 0.11470(14) 0.5805(3) 0.0108(7) Uani 1 1 d . . .
H1 H 0.7164 0.1327 0.5214 0.013 Uiso 1 1 calc R . .
N2 N 1.0208(3) 0.11410(14) 0.9355(3) 0.0098(6) Uani 1 1 d . . .
H2 H 1.0804 0.1319 0.8793 0.012 Uiso 1 1 calc R . .
O1 O 0.7508(3) 0.22663(12) 0.6186(3) 0.0149(6) Uani 1 1 d . . .
O2 O 0.5757(3) 0.24989(13) 0.7411(3) 0.0168(6) Uani 1 1 d . . .
O3 O 0.5241(3) 0.14185(12) 0.3402(3) 0.0143(6) Uani 1 1 d . . .
O4 O 0.4345(3) 0.05369(14) 0.3326(3) 0.0277(8) Uani 1 1 d . . .
H4 H 0.3880 0.0674 0.2701 0.042 Uiso 1 1 calc R . .
O5 O 0.9822(3) 0.22618(12) 0.8430(3) 0.0133(6) Uani 1 1 d . . .
O6 O 0.8506(3) 0.24749(13) 1.0130(3) 0.0174(6) Uani 1 1 d . . .
O7 O 1.2611(3) 0.13998(13) 1.0696(3) 0.0163(6) Uani 1 1 d . . .
O8 O 1.2728(4) 0.05139(15) 1.1547(4) 0.0365(10) Uani 1 1 d . . .
O1W O 1.0601(3) 0.37367(14) 0.5540(3) 0.0237(7) Uani 1 1 d . . .
H1WA H 1.1275 0.3603 0.5128 0.036 Uiso 1 1 d R . .
H1WB H 1.0093 0.3917 0.4982 0.036 Uiso 1 1 d R . .
O2W O 1.1849(3) 0.28134(13) 0.7081(3) 0.0184(6) Uani 1 1 d . . .
H2WA H 1.1960 0.2527 0.7611 0.028 Uiso 1 1 d R . .
H2WB H 1.2267 0.2747 0.6358 0.028 Uiso 1 1 d R . .
O3W O 0.7687(3) 0.32009(13) 0.8242(3) 0.0156(6) Uani 1 1 d . . .
H3WA H 0.6918 0.3062 0.8009 0.023 Uiso 1 1 d R . .
H3WB H 0.7915 0.3062 0.9011 0.023 Uiso 1 1 d R . .
O4W O 0.8977(3) 0.29023(13) 0.4134(3) 0.0191(6) Uani 1 1 d . . .
H4WA H 0.8832 0.2553 0.3896 0.029 Uiso 1 1 d R . .
H4WB H 0.8297 0.3108 0.3909 0.029 Uiso 1 1 d R . .
O5W O 1.0255(3) 0.20872(13) 0.5490(3) 0.0168(6) Uani 1 1 d . . .
H5WA H 1.0608 0.1862 0.6080 0.025 Uiso 1 1 d R . .
H5WB H 0.9622 0.1906 0.5077 0.025 Uiso 1 1 d R . .
O6W O 0.8456(4) 0.14710(16) 0.3897(4) 0.0301(8) Uani 1 1 d D . .
O7W O 0.4479(4) 0.05828(16) 0.8537(4) 0.0365(9) Uani 1 1 d . . .
H7WA H 0.5045 0.0324 0.9003 0.055 Uiso 1 1 d R . .
H7WB H 0.4008 0.0247 0.8951 0.055 Uiso 1 1 d R . .
H6WA H 0.893(5) 0.1170(16) 0.398(6) 0.055 Uiso 1 1 d D . .
H6WB H 0.798(5) 0.145(2) 0.319(4) 0.055 Uiso 1 1 d D . .
O8W O 1.1257(14) 0.0065(5) 0.5430(9) 0.092(4) Uani 0.50 1 d PU . .
O8W' O 1.0827(9) 0.0877(4) 0.3600(10) 0.053(2) Uani 0.50 1 d PU . .

loop_
_atom_site_aniso_label
_atom_site_aniso_U_11
_atom_site_aniso_U_22
_atom_site_aniso_U_33
_atom_site_aniso_U_23
_atom_site_aniso_U_13
_atom_site_aniso_U_12
Sm1 0.01005(10) 0.00843(10) 0.01084(10) 0.00041(8) 0.00067(7) 0.00004(7)
Cl1 0.0167(5) 0.0236(5) 0.0196(5) 0.0018(4) 0.0006(4) 0.0006(4)
Cl2 0.0298(6) 0.0197(6) 0.0347(7) 0.0007(5) 0.0104(5) 0.0031(5)
C1 0.0129(19) 0.014(2) 0.014(2) -0.0007(16) -0.0001(15) -0.0005(16)
C2 0.0135(19) 0.0113(19) 0.0094(18) 0.0034(15) -0.0028(15) 0.0010(15)
C3 0.021(2) 0.0096(19) 0.020(2) 0.0026(16) -0.0099(18) -0.0046(16)
C4 0.0134(19) 0.014(2) 0.015(2) -0.0001(16) -0.0032(16) 0.0006(16)
C5 0.0138(19) 0.0102(19) 0.0109(19) -0.0012(15) -0.0001(15) -0.0005(15)
C6 0.0121(18) 0.013(2) 0.0097(18) -0.0023(15) 0.0004(15) -0.0029(15)
C7 0.0131(19) 0.0117(19) 0.014(2) 0.0026(15) -0.0050(16) 0.0012(15)
C8 0.015(2) 0.015(2) 0.012(2) 0.0008(16) -0.0040(16) -0.0013(16)
C9 0.021(2) 0.0110(19) 0.015(2) 0.0014(16) -0.0086(17) -0.0002(16)
C10 0.0156(19) 0.0117(19) 0.0131(19) 0.0010(15) -0.0058(16) -0.0007(16)
C11 0.0133(19) 0.0111(19) 0.015(2) -0.0014(15) -0.0077(16) -0.0015(15)
N1 0.0131(16) 0.0070(15) 0.0122(16) 0.0009(13) -0.0041(13) -0.0012(13)
N2 0.0109(15) 0.0084(15) 0.0101(16) 0.0005(13) -0.0019(12) -0.0014(13)
O1 0.0142(14) 0.0144(14) 0.0164(15) 0.0010(12) 0.0043(11) -0.0002(11)
O2 0.0161(15) 0.0170(15) 0.0174(15) -0.0018(12) 0.0026(12) -0.0012(12)
O3 0.0139(14) 0.0137(14) 0.0152(14) 0.0016(11) -0.0014(11) 0.0003(11)
O4 0.0334(19) 0.0171(16) 0.0318(19) 0.0064(14) -0.0241(16) -0.0065(14)
O5 0.0153(14) 0.0111(13) 0.0135(14) 0.0015(11) 0.0018(11) -0.0006(11)
O6 0.0209(15) 0.0165(15) 0.0150(15) 0.0024(12) 0.0036(12) 0.0052(12)
O7 0.0151(14) 0.0170(15) 0.0168(15) -0.0012(12) -0.0025(12) -0.0047(12)
O8 0.041(2) 0.0208(18) 0.046(2) 0.0124(16) -0.0353(19) -0.0079(16)
O1W 0.0238(17) 0.0234(17) 0.0238(17) 0.0077(14) -0.0018(14) -0.0061(14)
O2W 0.0158(14) 0.0219(16) 0.0177(15) 0.0003(13) 0.0032(12) 0.0017(12)
O3W 0.0141(14) 0.0178(15) 0.0149(15) -0.0006(12) -0.0018(12) 0.0005(12)
O4W 0.0221(16) 0.0193(16) 0.0161(15) 0.0011(12) 0.0018(12) 0.0078(13)
O5W 0.0179(15) 0.0163(15) 0.0158(15) -0.0008(12) -0.0037(12) 0.0008(12)
O6W 0.032(2) 0.035(2) 0.0238(18) -0.0062(16) 0.0021(15) -0.0067(16)
O7W 0.041(2) 0.029(2) 0.039(2) -0.0026(17) 0.0023(18) -0.0096(17)
O8W 0.168(10) 0.081(7) 0.028(5) 0.033(5) 0.050(6) 0.098(7)
O8W' 0.041(5) 0.047(5) 0.071(6) -0.016(5) 0.009(4) -0.007(4)

loop_
_atom_type_symbol
_atom_type_description
_atom_type_scat_dispersion_real
_atom_type_scat_dispersion_imag
_atom_type_scat_source
C C 0.0033 0.0016 'International Tables Vol C Tables 4.2.6.8 and 6.1.1.4'
H H 0.0000 0.0000 'International Tables Vol C Tables 4.2.6.8 and 6.1.1.4'
Cl Cl 0.1484 0.1585 'International Tables Vol C Tables 4.2.6.8 and 6.1.1.4'
N N 0.0061 0.0033 'International Tables Vol C Tables 4.2.6.8 and 6.1.1.4'
O O 0.0106 0.0060 'International Tables Vol C Tables 4.2.6.8 and 6.1.1.4'
Sm Sm -0.1638 3.4418 'International Tables Vol C Tables 4.2.6.8 and 6.1.1.4'

loop_
_geom_angle_atom_site_label_1
_geom_angle_atom_site_label_2
_geom_angle_atom_site_label_3
_geom_angle
_geom_angle_site_symmetry_1
_geom_angle_site_symmetry_3
O1 Sm1 O3 138.18(9) . 4_666
O1 Sm1 O5 80.35(9) . .
O1 Sm1 O2W 132.96(10) . .
O3 Sm1 O2W 66.21(9) 4_666 .
O5 Sm1 O3 76.65(9) . 4_666
O5 Sm1 O2W 66.75(10) . .
O7 Sm1 O1 79.07(10) 4_565 .
O7 Sm1 O3 97.89(9) 4_565 4_666
O7 Sm1 O5 141.16(9) 4_565 .
O7 Sm1 O2W 146.31(10) 4_565 .
O7 Sm1 O3W 66.79(10) 4_565 .
O1W Sm1 O1 143.19(10) . .
O1W Sm1 O3 72.29(10) . 4_666
O1W Sm1 O5 134.97(10) . .
O1W Sm1 O7 75.74(10) . 4_565
O1W Sm1 O2W 71.19(10) . .
O1W Sm1 O3W 117.67(11) . .
O1W Sm1 O4W 71.78(11) . .
O1W Sm1 O5W 103.53(11) . .
O3W Sm1 O1 74.79(9) . .
O3W Sm1 O3 66.08(9) . 4_666
O3W Sm1 O5 76.19(9) . .
O3W Sm1 O2W 124.52(10) . .
O4W Sm1 O1 73.42(10) . .
O4W Sm1 O3 143.07(10) . 4_666
O4W Sm1 O5 137.45(10) . .
O4W Sm1 O7 65.05(10) . 4_565
O4W Sm1 O2W 109.16(10) . .
O4W Sm1 O3W 125.94(10) . .
O5W Sm1 O1 71.73(10) . .
O5W Sm1 O3 132.74(9) . 4_666
O5W Sm1 O5 75.15(9) . .
O5W Sm1 O7 127.43(10) . 4_565
O5W Sm1 O2W 68.05(10) . .
O5W Sm1 O3W 138.79(10) . .
O5W Sm1 O4W 65.16(10) . .
N1 C1 C2 114.9(3) . .
O1 C2 C1 119.2(4) . .
O1 C2 O2 126.0(4) . .
O2 C2 C1 114.7(3) . .
N1 C3 C4 115.4(3) . .
O3 C4 C3 122.1(4) . .
O3 C4 O4 127.5(4) . .
O4 C4 C3 110.4(4) . .
N2 C5 C6 115.0(3) . .
O5 C6 C5 118.8(3) . .
O6 C6 C5 115.1(3) . .
O6 C6 O5 126.0(4) . .
N2 C7 C8 115.4(3) . .
O7 C8 C7 121.0(4) . .
O7 C8 O8 127.7(4) . .
O8 C8 C7 111.2(4) . .
N1 C9 C10 113.1(3) . .
C11 C10 C9 107.9(3) . .
C10 C11 N2 113.6(3) . .
C1 N1 C3 111.0(3) . .
C1 N1 C9 113.3(3) . .
C3 N1 C9 106.2(3) . .
C5 N2 C11 113.1(3) . .
C7 N2 C5 111.9(3) . .
C7 N2 C11 106.0(3) . .
C2 O1 Sm1 136.8(3) . .
C4 O3 Sm1 138.8(3) . 4_565
C6 O5 Sm1 134.7(3) . .
C8 O7 Sm1 139.8(3) . 4_666

loop_
_geom_bond_atom_site_label_1
_geom_bond_atom_site_label_2
_geom_bond_distance
_geom_bond_site_symmetry_2
Sm1 O1 2.479(3) .
Sm1 O3 2.513(3) 4_666
Sm1 O5 2.503(3) .
Sm1 O7 2.478(3) 4_565
Sm1 O1W 2.461(3) .
Sm1 O2W 2.563(3) .
Sm1 O3W 2.478(3) .
Sm1 O4W 2.478(3) .
Sm1 O5W 2.462(3) .
C1 C2 1.526(5) .
C1 N1 1.494(5) .
C2 O1 1.253(5) .
C2 O2 1.256(5) .
C3 C4 1.510(6) .
C3 N1 1.497(5) .
C4 O3 1.235(5) .
C4 O4 1.272(5) .
C5 C6 1.525(5) .
C5 N2 1.497(5) .
C6 O5 1.266(5) .
C6 O6 1.248(5) .
C7 C8 1.519(5) .
C7 N2 1.496(5) .
C8 O7 1.234(5) .
C8 O8 1.262(5) .
C9 C10 1.519(5) .
C9 N1 1.502(5) .
C10 C11 1.515(5) .
C11 N2 1.518(5) .
O3 Sm1 2.513(3) 4_565
O7 Sm1 2.478(3) 4_666
